data_4502453
loop_
_publ_author_name
'Dra\<skovi\'c, Bojana M.'
'Bogdanovi\'c, Goran A.'
'Neelakantan, M. A.'
'Chamayou, Anne-Christine'
'Thalamuthu, S.'
'Avadhut, Yamini S.'
'Schmedt auf der G\"unne, J\"orn'
'Banerjee, Sharmila'
'Janiak, Christoph'

_publ_section_title
;
 N-o-Vanillylidene-l-histidine: Experimental Charge Density Analysis of a
 Double Zwitterionic Amino Acid Schiff-Base Compound
;
_journal_issue 4
_journal_name_full 'Crystal Growth &amp; Design'
_journal_page_first 1665
_journal_paper_doi 10.1021/cg901239v
_journal_volume 10
_journal_year 2010
_chemical_absolute_configuration syn
_chemical_formula_moiety 'C14 H15 N3 O4, H2 O'
_chemical_formula_sum 'C14 H17 N3 O5'
_chemical_formula_weight 307.31
_chemical_name_systematic
;
N-o-vanillylidene-L-histidine;
3-methoxysalicylidene-L-histidine;
N-(2-oxy-3-methoxy-benzylidene)-L-histidine
;
_space_group_IT_number 19
_symmetry_cell_setting orthorhombic
_symmetry_space_group_name_Hall 'P 2ac 2ab'
_symmetry_space_group_name_H-M 'P 21 21 21'
_audit_conform_dict_location ftp://ftp.iucr.org/pub/cif_core.dic
_audit_conform_dict_name cif_core.dic
_audit_conform_dict_version 2.3
_audit_creation_date '23-Sep-09 T17:24:11-00:00'
_audit_creation_method 'XD routine XDCIF'
_cell_angle_alpha 90
_cell_angle_beta 90
_cell_angle_gamma 90
_cell_formula_units_Z 4
_cell_length_a 8.6115(1)
_cell_length_b 11.6104(1)
_cell_length_c 14.7472(1)
_cell_measurement_reflns_used 9392
_cell_measurement_temperature 110.0(1)
_cell_measurement_theta_max 55.08
_cell_measurement_theta_min 2.23
_cell_volume 1474.47(2)
_computing_cell_refinement 'SAINT (Bruker, 2006)'
_computing_data_collection 'APEX2 (Bruker, 2006)'
_computing_data_reduction 'SORTAV (Blessing, 1997)'
_computing_molecular_graphics 'DIAMOND (Crystal Impact, 2009), Volkov et al. (2006)'
_computing_publication_material 'Volkov et al. (2006)'
_computing_structure_refinement 'XD2006 program package (Volkov et al., 2006)'
_computing_structure_solution 'WinGX program package (WinGX, 1999)'
_diffrn_ambient_temperature 110.0(1)
_diffrn_detector_area_resol_mean 1.18
_diffrn_measured_fraction_theta_full 0.99
_diffrn_measured_fraction_theta_max 0.99
_diffrn_measurement_device_type 'Bruker APEXII AXS CCD diffractometer'
_diffrn_measurement_method '\w scans'
_diffrn_radiation_monochromator graphite
_diffrn_radiation_source 'fine-focus sealed tube'
_diffrn_radiation_type MoK\a
_diffrn_radiation_wavelength 0.71073
_diffrn_reflns_av_R_equivalents 0.0219
_diffrn_reflns_limit_h_max 19
_diffrn_reflns_limit_h_min 0
_diffrn_reflns_limit_k_max 26
_diffrn_reflns_limit_k_min 0
_diffrn_reflns_limit_l_max 31
_diffrn_reflns_limit_l_min 0
_diffrn_reflns_number 145563
_diffrn_reflns_theta_full 57.17
_diffrn_reflns_theta_max 57.17
_diffrn_reflns_theta_min 2.23
_exptl_absorpt_coefficient_mu 0.107
_exptl_absorpt_correction_T_max 0.9285
_exptl_absorpt_correction_T_min 0.8461
_exptl_absorpt_correction_type multi-scan
_exptl_absorpt_process_details '(<i>SADABS</i>; Sheldrick, 1996)'
_exptl_crystal_colour orange
_exptl_crystal_density_diffrn 1.384
_exptl_crystal_density_method 'not measured'
_exptl_crystal_description columns
_exptl_crystal_F_000 648
_exptl_crystal_size_max 0.524
_exptl_crystal_size_mid 0.394
_exptl_crystal_size_min 0.304
_refine_diff_density_max 0.093
_refine_diff_density_min -0.109
_refine_diff_density_rms 0.023
_refine_ls_extinction_method none
_refine_ls_goodness_of_fit_ref 0.602
_refine_ls_matrix_type full
_refine_ls_number_parameters 705
_refine_ls_number_reflns 7317
_refine_ls_number_restraints 0
_refine_ls_R_factor_all 0.0116
_refine_ls_shift/su_max 0.002
_refine_ls_structure_factor_coef F
_refine_ls_weighting_details
;
        calc w1 = 1/[s^2^(Fo)]
;
_refine_ls_weighting_scheme calc
_refine_ls_wR_factor_ref 0.0126
_reflns_number_gt 7317
_reflns_number_total 10145
_reflns_threshold_expression >3sigma(I)
_cod_data_source_file cg901239v_si_002.cif
_cod_data_source_block ovhis-high-resolution
_cod_depositor_comments
;
The following automatic conversions were performed:

'_exptl_absorpt_correction_type' value 'Multi-scan' changed to
'multi-scan' according to
/home/saulius/struct/CIF-dictionaries/cif_core.dic dictionary named
'cif_core.dic' version 2.4.2 from 2011-04-26.

Automatic conversion script
Id: cif_fix_values 1715 2011-07-08 13:25:40Z adriana 
;
_cod_database_code 4502453

loop_
_space_group_symop_id
_space_group_symop_operation_xyz
1 +X,+Y,+Z
2 1/2-X,-Y,1/2+Z
3 -X,1/2+Y,1/2-Z
4 1/2+X,1/2-Y,-Z

loop_
_atom_local_axes_atom_label
_atom_local_axes_atom0
_atom_local_axes_ax1
_atom_local_axes_atom1
_atom_local_axes_atom2
_atom_local_axes_ax2
O(1) C(2) Z O(1) C(1) Y
O(2) C(3) Z O(2) H(1N) Y
O(3) C(10) Z O(3) O(4) Y
O(4) C(10) Z O(4) H(2W) Y
O(5) H(1W) Z O(5) H(2W) Y
N(1) H(1N) Z N(1) C(8) Y
N(2) H(2N) Z N(2) C(14) Y
N(3) H(3N) Z N(3) C(14) Y
C(1) H(1A) Z C(1) H(1B) Y
C(2) O(1) Z C(2) C(7) Y
C(3) O(2) Z C(3) C(4) Y
C(4) C(8) Z C(4) C(5) Y
C(5) H(5) Z C(5) C(6) Y
C(6) H(6) Z C(6) C(5) Y
C(7) H(7) Z C(7) C(2) Y
C(8) H(8) Z C(8) N(1) Y
C(9) H(9) Z C(9) N(1) Y
C(10) O(3) Z C(10) O(4) Y
C(11) H(11B) Z C(11) H(11A) Y
C(12) C(13) Z C(12) N(2) Y
C(13) H(13) Z C(13) C(12) Y
C(14) H(14) Z C(14) N(3) Y
H(1N) N(1) Z H(1N) C(8) Y
H(2N) N(2) Z H(2N) C(14) Y
H(3N) N(3) Z H(3N) C(14) Y
H(1A) C(1) Z H(1A) H(1B) Y
H(1B) C(1) Z H(1B) H(1A) Y
H(1C) C(1) Z H(1C) H(1A) Y
H(5) C(5) Z H(5) C(6) Y
H(6) C(6) Z H(6) C(5) Y
H(7) C(7) Z H(7) C(2) Y
H(8) C(8) Z H(8) N(1) Y
H(9) C(9) Z H(9) N(1) Y
H(11A) C(11) Z H(11A) H(11B) Y
H(11B) C(11) Z H(11B) H(11A) Y
H(13) C(13) Z H(13) N(3) Y
H(14) C(14) Z H(14) N(3) Y
H(1W) O(5) Z H(1W) H(2W) Y
H(2W) O(5) Z H(2W) H(1W) Y

loop_
_atom_rho_multipole_atom_label
_atom_rho_multipole_coeff_Pv
_atom_rho_multipole_coeff_P00
_atom_rho_multipole_coeff_P11
_atom_rho_multipole_coeff_P1-1
_atom_rho_multipole_coeff_P10
_atom_rho_multipole_coeff_P20
_atom_rho_multipole_coeff_P21
_atom_rho_multipole_coeff_P2-1
_atom_rho_multipole_coeff_P22
_atom_rho_multipole_coeff_P2-2
_atom_rho_multipole_coeff_P30
_atom_rho_multipole_coeff_P31
_atom_rho_multipole_coeff_P3-1
_atom_rho_multipole_coeff_P32
_atom_rho_multipole_coeff_P3-2
_atom_rho_multipole_coeff_P33
_atom_rho_multipole_coeff_P3-3
_atom_rho_multipole_coeff_P40
_atom_rho_multipole_coeff_P41
_atom_rho_multipole_coeff_P4-1
_atom_rho_multipole_coeff_P42
_atom_rho_multipole_coeff_P4-2
_atom_rho_multipole_coeff_P43
_atom_rho_multipole_coeff_P4-3
_atom_rho_multipole_coeff_P44
_atom_rho_multipole_coeff_P4-4
_atom_rho_multipole_kappa
_atom_rho_multipole_kappa_prime0
_atom_rho_multipole_kappa_prime1
_atom_rho_multipole_kappa_prime2
_atom_rho_multipole_kappa_prime3
_atom_rho_multipole_kappa_prime4
O(1) 6.42(4) 0 0.003(8) -0.112(9) -0.068(10) -0.049(11) 0.032(10) 0.031(10) 0.041(8) 0.013(8) 0.076(8) -0.020(7) -0.002(8) 0.028(8) -0.021(8) 0.001(6) -0.030(6) 0 0 0 0 0 0 0 0 0 0.995(3) 1.029128 1.029128 1.029128 1.029128 1.029128
O(2) 6.74(3) 0 0.030(9) 0.004(8) -0.063(9) -0.021(9) -0.011(8) -0.008(7) -0.069(8) -0.018(8) 0.059(9) -0.010(7) -0.020(7) 0.031(7) 0.005(7) 0.020(8) -0.012(7) 0 0 0 0 0 0 0 0 0 0.980(2) 0.953235 0.953235 0.953235 0.953235 0.953235
O(3) 6.55(3) 0 0.035(9) 0.002(7) -0.025(8) -0.027(9) -0.017(9) 0.015(7) -0.052(8) 0.010(9) -0.013(6) -0.021(7) 0.002(5) 0.069(6) -0.001(6) 0.022(6) 0.021(6) 0 0 0 0 0 0 0 0 0 0.983(2) 1.237257 1.237257 1.237257 1.237257 1.237257
O(4) 6.61(3) 0 0.002(9) -0.011(8) -0.040(8) -0.008(8) 0.003(9) 0.006(8) -0.074(9) -0.032(9) 0.001(7) 0.008(7) 0.023(6) 0.072(7) 0.001(9) 0.020(7) -0.035(7) 0 0 0 0 0 0 0 0 0 0.986(2) 1.029381 1.029381 1.029381 1.029381 1.029381
O(5) 6.44(2) 0 -0.202(13) -0.002(11) 0.051(10) 0.015(12) -0.020(13) 0.009(10) 0.028(15) -0.015(13) 0.066(8) 0.027(9) -0.047(8) 0.043(8) -0.062(8) -0.062(9) 0.092(9) 0 0 0 0 0 0 0 0 0 0.978(2) 1.157201 1.157201 1.157201 1.157201 1.157201
N(1) 5.38(4) 0 -0.004(8) 0.027(10) 0.049(11) 0.039(9) 0.009(8) 0.013(9) -0.066(8) 0.015(7) 0.194(10) 0.016(9) -0.030(8) 0.144(10) 0.006(9) 0.023(8) 0.016(8) 0 0 0 0 0 0 0 0 0 1.006(3) 0.899831 0.899831 0.899831 0.899831 0.899831
N(2) 5.37(4) 0 0.005(9) 0.021(11) 0.051(11) 0.110(10) 0.030(8) -0.004(9) -0.049(9) 0.000(9) 0.192(11) 0.026(9) -0.035(9) 0.144(9) 0.001(9) 0.007(8) 0.012(9) 0 0 0 0 0 0 0 0 0 1.004(3) 0.919491 0.919491 0.919491 0.919491 0.919491
N(3) 5.16(5) 0 -0.002(10) 0.007(13) 0.016(13) 0.097(11) 0.010(9) 0.023(11) -0.054(10) 0.009(10) 0.187(12) -0.007(9) 0.004(11) 0.139(10) 0.004(11) 0.003(9) 0.020(10) 0 0 0 0 0 0 0 0 0 1.012(4) 0.871822 0.871822 0.871822 0.871822 0.871822
C(1) 4.24(7) 0 -0.096(16) 0.071(16) 0.08(2) 0.011(18) -0.010(13) -0.059(14) -0.060(12) 0.055(14) 0.26(2) -0.072(14) 0.030(14) -0.008(14) 0.073(14) 0.043(13) -0.334(15) 0 0 0 0 0 0 0 0 0 1.029(7) 0.906675 0.906675 0.906675 0.906675 0.906675
C(2) 4.06(6) 0 0.006(10) 0.025(13) -0.057(14) 0.030(12) 0.018(11) -0.025(13) -0.149(11) 0.012(9) 0.326(15) 0.030(12) 0.077(14) 0.194(13) 0.007(12) 0.003(10) 0.034(10) 0 0 0 0 0 0 0 0 0 1.038(5) 0.953629 0.953629 0.953629 0.953629 0.953629
C(3) 3.89(5) 0 -0.003(10) 0.025(13) -0.004(13) 0.118(12) -0.009(9) 0.007(11) -0.183(11) 0.017(10) 0.347(16) -0.009(11) 0.010(13) 0.193(12) 0.031(11) -0.009(12) 0.029(11) 0 0 0 0 0 0 0 0 0 1.041(5) 0.91698 0.91698 0.91698 0.91698 0.91698
C(4) 4.10(6) 0 0.003(9) -0.042(11) -0.061(11) 0.047(10) 0.010(8) -0.001(10) -0.112(10) 0.008(9) 0.202(12) 0.028(10) -0.012(11) 0.151(11) 0.001(10) 0.011(9) -0.011(10) 0 0 0 0 0 0 0 0 0 1.032(5) 1.016971 1.016971 1.016971 1.016971 1.016971
C(5) 4.08(6) 0 0.038(12) 0.012(15) -0.168(17) 0.118(15) 0.014(11) -0.029(13) -0.225(13) -0.014(11) 0.267(17) -0.022(13) 0.088(14) 0.178(16) 0.015(13) 0.019(12) 0.005(12) 0 0 0 0 0 0 0 0 0 1.036(6) 0.890918 0.890918 0.890918 0.890918 0.890918
C(6) 4.29(8) 0 0.019(12) -0.135(18) -0.074(14) 0.032(13) 0.011(10) 0.001(14) -0.165(16) -0.001(12) 0.278(17) -0.006(10) -0.028(14) 0.187(14) -0.006(12) 0.007(14) 0.033(13) 0 0 0 0 0 0 0 0 0 1.022(6) 0.976186 0.976186 0.976186 0.976186 0.976186
C(7) 3.64(7) 0 -0.009(11) 0.066(18) -0.013(15) 0.082(13) -0.003(10) -0.032(15) -0.165(15) -0.021(12) 0.170(17) -0.003(12) -0.028(15) 0.088(15) -0.041(14) -0.002(13) -0.054(14) 0 0 0 0 0 0 0 0 0 1.067(7) 0.927994 0.927994 0.927994 0.927994 0.927994
C(8) 3.85(5) 0 0.019(10) -0.030(12) -0.044(13) 0.133(12) -0.034(9) 0.022(11) -0.258(11) 0.007(9) 0.318(14) -0.009(11) -0.076(12) 0.203(13) 0.008(12) -0.025(11) -0.008(11) 0 0 0 0 0 0 0 0 0 1.051(5) 0.91887 0.91887 0.91887 0.91887 0.91887
C(9) 3.94(5) 0 0.012(13) -0.061(12) 0.059(13) 0.050(12) 0.010(10) 0.052(10) 0.070(11) -0.018(11) 0.317(15) 0.014(11) -0.005(11) 0.042(12) 0.017(12) 0.062(14) -0.250(13) 0 0 0 0 0 0 0 0 0 1.044(5) 0.88673 0.88673 0.88673 0.88673 0.88673
C(10) 4.00(4) 0 0.014(11) 0.046(12) 0.052(12) 0.205(11) -0.045(10) -0.058(10) -0.228(10) -0.002(10) 0.374(14) -0.015(12) 0.054(12) 0.230(12) -0.018(12) 0.021(10) 0.033(11) 0 0 0 0 0 0 0 0 0 1.038(5) 0.924833 0.924833 0.924833 0.924833 0.924833
C(11) 4.14(6) 0 -0.053(15) -0.007(15) 0.039(16) 0.007(14) -0.046(11) 0.005(11) -0.032(13) -0.006(12) 0.297(17) 0.001(13) 0.060(13) -0.042(14) 0.009(13) 0.000(15) -0.314(15) 0 0 0 0 0 0 0 0 0 1.033(5) 0.840679 0.840679 0.840679 0.840679 0.840679
C(12) 4.00(6) 0 0.003(11) -0.012(13) 0.034(15) 0.117(13) -0.025(10) 0.078(13) -0.102(10) 0.000(10) 0.248(14) 0.025(11) -0.115(15) 0.177(12) 0.066(13) -0.023(11) -0.066(11) 0 0 0 0 0 0 0 0 0 1.036(5) 0.916474 0.916474 0.916474 0.916474 0.916474
C(13) 4.01(6) 0 0.006(12) 0.100(17) -0.053(17) 0.167(15) 0.003(11) -0.050(14) -0.108(13) 0.023(12) 0.320(18) 0.058(13) 0.058(15) 0.234(15) 0.002(13) -0.014(14) 0.047(14) 0 0 0 0 0 0 0 0 0 1.041(5) 0.865726 0.865726 0.865726 0.865726 0.865726
C(14) 3.94(5) 0 0.056(12) 0.005(15) -0.045(15) 0.149(12) -0.002(10) -0.004(13) -0.132(13) 0.004(10) 0.277(15) 0.033(11) 0.000(13) 0.274(16) 0.000(14) 0.025(12) -0.008(12) 0 0 0 0 0 0 0 0 0 1.045(5) 0.916321 0.916321 0.916321 0.916321 0.916321
H(1N) 0.500(12) 0 0 0 0.108(13) 0 0 0 0 0 0 0 0 0 0 0 0 0 0 0 0 0 0 0 0 0 1.548747 1.2 1.2 1.2 1.2 1.2
H(2N) 0.509(13) 0 0 0 0.018(15) 0 0 0 0 0 0 0 0 0 0 0 0 0 0 0 0 0 0 0 0 0 1.426239 1.2 1.2 1.2 1.2 1.2
H(3N) 0.511(14) 0 0 0 0.143(16) 0 0 0 0 0 0 0 0 0 0 0 0 0 0 0 0 0 0 0 0 0 1.56464 1.2 1.2 1.2 1.2 1.2
H(1A) 0.80(2) 0 0 0 0.158(16) 0 0 0 0 0 0 0 0 0 0 0 0 0 0 0 0 0 0 0 0 0 1.206386 1.2 1.2 1.2 1.2 1.2
H(1B) 0.85(2) 0 0 0 0.105(15) 0 0 0 0 0 0 0 0 0 0 0 0 0 0 0 0 0 0 0 0 0 1.206386 1.2 1.2 1.2 1.2 1.2
H(1C) 0.78(3) 0 0 0 0.205(18) 0 0 0 0 0 0 0 0 0 0 0 0 0 0 0 0 0 0 0 0 0 1.206386 1.2 1.2 1.2 1.2 1.2
H(5) 0.84(2) 0 0 0 0.151(16) 0 0 0 0 0 0 0 0 0 0 0 0 0 0 0 0 0 0 0 0 0 1.22261 1.2 1.2 1.2 1.2 1.2
H(6) 0.90(2) 0 0 0 0.134(15) 0 0 0 0 0 0 0 0 0 0 0 0 0 0 0 0 0 0 0 0 0 1.22261 1.2 1.2 1.2 1.2 1.2
H(7) 0.887(19) 0 0 0 0.231(14) 0 0 0 0 0 0 0 0 0 0 0 0 0 0 0 0 0 0 0 0 0 1.22261 1.2 1.2 1.2 1.2 1.2
H(8) 0.848(17) 0 0 0 0.172(14) 0 0 0 0 0 0 0 0 0 0 0 0 0 0 0 0 0 0 0 0 0 1.22261 1.2 1.2 1.2 1.2 1.2
H(9) 0.831(15) 0 0 0 0.165(13) 0 0 0 0 0 0 0 0 0 0 0 0 0 0 0 0 0 0 0 0 0 1.266552 1.2 1.2 1.2 1.2 1.2
H(11A) 0.878(18) 0 0 0 0.198(14) 0 0 0 0 0 0 0 0 0 0 0 0 0 0 0 0 0 0 0 0 0 1.266552 1.2 1.2 1.2 1.2 1.2
H(11B) 0.873(18) 0 0 0 0.165(13) 0 0 0 0 0 0 0 0 0 0 0 0 0 0 0 0 0 0 0 0 0 1.266552 1.2 1.2 1.2 1.2 1.2
H(13) 0.83(2) 0 0 0 0.175(15) 0 0 0 0 0 0 0 0 0 0 0 0 0 0 0 0 0 0 0 0 0 1.264837 1.2 1.2 1.2 1.2 1.2
H(14) 0.765(18) 0 0 0 0.201(14) 0 0 0 0 0 0 0 0 0 0 0 0 0 0 0 0 0 0 0 0 0 1.264837 1.2 1.2 1.2 1.2 1.2
H(1W) 0.727(15) 0 0 0 0.135(13) 0 0 0 0 0 0 0 0 0 0 0 0 0 0 0 0 0 0 0 0 0 1.25084 1.2 1.2 1.2 1.2 1.2
H(2W) 0.830(17) 0 0 0 0.169(14) 0 0 0 0 0 0 0 0 0 0 0 0 0 0 0 0 0 0 0 0 0 1.25084 1.2 1.2 1.2 1.2 1.2

loop_
_atom_site_aniso_label
_atom_site_aniso_U_11
_atom_site_aniso_U_22
_atom_site_aniso_U_33
_atom_site_aniso_U_23
_atom_site_aniso_U_13
_atom_site_aniso_U_12
O(1) 0.02530(15) 0.01977(11) 0.02381(12) 0.00119(10) -0.00391(12) 0.00880(11)
O(2) 0.01293(8) 0.01694(9) 0.02689(11) 0.00767(8) 0.00250(9) 0.00133(8)
O(3) 0.01361(11) 0.01492(10) 0.03005(15) 0.00200(11) 0.00585(12) 0.00048(10)
O(4) 0.01828(11) 0.01230(8) 0.03473(14) 0.00497(9) 0.00850(12) 0.00103(9)
O(5) 0.0347(2) 0.0321(2) 0.03084(19) 0.00882(18) 0.01174(19) 0.0096(2)
N(1) 0.01198(7) 0.01296(6) 0.01499(6) 0.00339(5) 0.00134(6) 0.00021(6)
N(2) 0.01257(7) 0.01578(8) 0.02034(8) -0.00356(7) 0.00196(7) 0.00091(7)
N(3) 0.01214(8) 0.01895(9) 0.02479(9) -0.00097(8) 0.00261(7) -0.00021(7)
C(1) 0.0462(2) 0.02640(13) 0.02423(11) 0.00044(10) -0.00435(14) 0.02026(16)
C(2) 0.02422(12) 0.01273(7) 0.01582(7) 0.00102(6) -0.00421(8) 0.00209(8)
C(3) 0.01576(8) 0.01228(7) 0.01487(6) 0.00239(6) -0.00168(6) -0.00033(6)
C(4) 0.01640(9) 0.01314(7) 0.01393(6) 0.00301(6) 0.00091(7) -0.00212(7)
C(5) 0.02483(12) 0.01689(9) 0.01942(8) 0.00480(7) 0.00432(8) -0.00505(9)
C(6) 0.03602(18) 0.01537(9) 0.02250(10) 0.00613(8) 0.00274(11) -0.00541(11)
C(7) 0.03603(17) 0.01260(8) 0.01959(9) 0.00387(7) -0.00302(10) -0.00046(10)
C(8) 0.01408(8) 0.01431(7) 0.01425(6) 0.00268(6) 0.00250(6) -0.00072(6)
C(9) 0.01226(7) 0.01217(6) 0.01484(6) 0.00145(5) 0.00225(6) 0.00045(6)
C(10) 0.01335(7) 0.01216(7) 0.01843(7) 0.00192(6) 0.00312(7) -0.00010(6)
C(11) 0.01478(8) 0.01646(8) 0.01593(7) 0.00338(6) -0.00021(6) 0.00040(7)
C(12) 0.01172(7) 0.01509(7) 0.01672(7) -0.00010(6) 0.00028(6) 0.00140(7)
C(13) 0.01290(8) 0.01706(8) 0.02263(8) -0.00019(7) 0.00252(7) 0.00295(7)
C(14) 0.01429(9) 0.01642(8) 0.02475(9) -0.00352(7) 0.00145(8) -0.00100(8)

loop_
_atom_site_label
_atom_site_fract_x
_atom_site_fract_y
_atom_site_fract_z
_atom_site_U_iso_or_equiv
_atom_site_occupancy
_atom_site_symmetry_multiplicity
O(1) -0.34925(5) 1.01887(3) 0.06534(3) 0.023 1 4
O(2) -0.21635(3) 0.82405(2) 0.11723(2) 0.019 1 4
O(3) -0.17773(5) 0.55144(3) 0.20551(3) 0.02 1 4
O(4) -0.02001(4) 0.39893(3) 0.19155(3) 0.022 1 4
O(5) 0.23097(9) 0.23595(6) 0.16048(4) 0.033 1 4
N(1) 0.01909(3) 0.690738(19) 0.124639(14) 0.013 1 4
N(2) 0.27716(3) 0.80910(2) 0.242372(17) 0.016 1 4
N(3) 0.50524(3) 0.80046(2) 0.180787(19) 0.019 1 4
C(1) -0.41768(7) 1.12784(4) 0.04524(2) 0.032 1 4
C(2) -0.19844(4) 1.00283(2) 0.039931(16) 0.018 1 4
C(3) -0.13454(3) 0.895456(19) 0.070636(15) 0.014 1 4
C(4) 0.02238(3) 0.87065(2) 0.045763(15) 0.014 1 4
C(5) 0.11134(4) 0.95014(2) -0.005717(18) 0.02 1 4
C(6) 0.04617(6) 1.05189(3) -0.03330(2) 0.025 1 4
C(7) -0.11045(5) 1.07857(2) -0.010704(19) 0.023 1 4
C(8) 0.09070(3) 0.76494(2) 0.072977(14) 0.014 1 4
C(9) 0.08410(3) 0.583789(18) 0.158596(14) 0.013 1 4
C(10) -0.05109(3) 0.505218(19) 0.186852(16) 0.015 1 4
C(11) 0.18725(3) 0.60422(2) 0.243326(15) 0.016 1 4
C(12) 0.30758(3) 0.69406(2) 0.226906(14) 0.015 1 4
C(13) 0.45220(3) 0.68899(2) 0.188610(17) 0.018 1 4
C(14) 0.39797(3) 0.87109(2) 0.213862(19) 0.018 1 4
H(1N) -0.0877(7) 0.7122(5) 0.1424(4) 0.034 1 4
H(2N) 0.1773(9) 0.8447(6) 0.2674(5) 0.036 1 4
H(3N) 0.6082(8) 0.8240(6) 0.1550(4) 0.047 1 4
H(1A) -0.3451(8) 1.1965(5) 0.0745(4) 0.046 1 4
H(1B) -0.4253(8) 1.1425(5) -0.0271(4) 0.041 1 4
H(1C) -0.5319(9) 1.1234(6) 0.0769(4) 0.053 1 4
H(5) 0.2269(7) 0.9278(5) -0.0240(4) 0.039 1 4
H(6) 0.1152(7) 1.1111(5) -0.0724(3) 0.045 1 4
H(7) -0.1625(7) 1.1584(4) -0.0347(4) 0.041 1 4
H(8) 0.2066(6) 0.7419(4) 0.0511(3) 0.032 1 4
H(9) 0.1529(6) 0.5429(4) 0.1060(3) 0.029 1 4
H(11A) 0.2406(6) 0.5221(4) 0.2600(3) 0.037 1 4
H(11B) 0.1150(6) 0.6310(4) 0.2995(3) 0.037 1 4
H(13) 0.5202(7) 0.6187(5) 0.1661(3) 0.04 1 4
H(14) 0.4052(7) 0.9624(4) 0.2154(4) 0.04 1 4
H(1W) 0.2105(8) 0.1761(5) 0.2023(4) 0.044 1 4
H(2W) 0.1551(7) 0.2897(5) 0.1764(4) 0.047 1 4

loop_
_atom_type_symbol
_atom_type_description
_atom_type_scat_dispersion_real
_atom_type_scat_dispersion_imag
_atom_type_scat_source
C C 0.0033 0.0000 'International Tables Vol C Tables 4.2.6.8 and 6.1.1.4'
H H 0.0000 0.0000 'International Tables Vol C Tables 4.2.6.8 and 6.1.1.4'
N N 0.0061 0.0000 'International Tables Vol C Tables 4.2.6.8 and 6.1.1.4'
O O 0.0106 0.0000 'International Tables Vol C Tables 4.2.6.8 and 6.1.1.4'

loop_
_geom_angle_atom_site_label_1
_geom_angle_atom_site_label_2
_geom_angle_atom_site_label_3
_geom_angle
_geom_angle_site_symmetry_1
_geom_angle_site_symmetry_3
_geom_angle_publ_flag
C1 O1 C2 117.20(2) 1_555 1_555 yes
H1w O5 H2w 101.3(5) 1_555 1_555 yes
C8 N1 C9 125.74(2) 1_555 1_555 yes
C8 N1 H1n 115.4(3) 1_555 1_555 yes
C9 N1 H1n 118.9(3) 1_555 1_555 yes
C12 N2 C14 108.80(2) 1_555 1_555 yes
C12 N2 H2n 127.6(4) 1_555 1_555 yes
C14 N2 H2n 123.5(4) 1_555 1_555 yes
C13 N3 C14 108.59(2) 1_555 1_555 yes
C13 N3 H3n 125.5(4) 1_555 1_555 yes
C14 N3 H3n 125.9(4) 1_555 1_555 yes
O1 C1 H1a 109.0(3) 1_555 1_555 yes
O1 C1 H1b 111.7(3) 1_555 1_555 yes
O1 C1 H1c 104.0(4) 1_555 1_555 yes
H1a C1 H1b 107.9(5) 1_555 1_555 yes
H1a C1 H1c 112.2(5) 1_555 1_555 yes
H1b C1 H1c 112.0(5) 1_555 1_555 yes
O1 C2 C3 113.37(2) 1_555 1_555 yes
O1 C2 C7 125.75(2) 1_555 1_555 yes
C3 C2 C7 120.89(2) 1_555 1_555 yes
O2 C3 C2 121.19(2) 1_555 1_555 yes
O2 C3 C4 121.65(2) 1_555 1_555 yes
C2 C3 C4 117.14(2) 1_555 1_555 yes
C3 C4 C5 121.09(2) 1_555 1_555 yes
C3 C4 C8 119.58(2) 1_555 1_555 yes
C5 C4 C8 119.33(2) 1_555 1_555 yes
C4 C5 C6 119.90(2) 1_555 1_555 yes
C4 C5 H5 118.8(3) 1_555 1_555 yes
C6 C5 H5 121.2(3) 1_555 1_555 yes
C5 C6 C7 120.42(2) 1_555 1_555 yes
C5 C6 H6 118.9(3) 1_555 1_555 yes
C7 C6 H6 120.7(3) 1_555 1_555 yes
C2 C7 C6 120.55(2) 1_555 1_555 yes
C2 C7 H7 119.5(3) 1_555 1_555 yes
C6 C7 H7 120.0(3) 1_555 1_555 yes
N1 C8 C4 122.70(2) 1_555 1_555 yes
N1 C8 H8 116.5(3) 1_555 1_555 yes
C4 C8 H8 120.8(3) 1_555 1_555 yes
N1 C9 C10 108.02(2) 1_555 1_555 yes
N1 C9 C11 111.59(2) 1_555 1_555 yes
N1 C9 H9 109.8(2) 1_555 1_555 yes
C10 C9 H9 110.3(3) 1_555 1_555 yes
C10 C9 C11 107.82(2) 1_555 1_555 yes
C11 C9 H9 109.2(3) 1_555 1_555 yes
O3 C10 O4 126.40(2) 1_555 1_555 yes
O3 C10 C9 117.85(2) 1_555 1_555 yes
O4 C10 C9 115.71(2) 1_555 1_555 yes
C9 C11 H11a 106.9(3) 1_555 1_555 yes
C9 C11 H11b 109.3(3) 1_555 1_555 yes
C9 C11 C12 111.99(2) 1_555 1_555 yes
C12 C11 H11a 111.0(3) 1_555 1_555 yes
C12 C11 H11b 108.8(3) 1_555 1_555 yes
H11a C11 H11b 108.7(3) 1_555 1_555 yes
N2 C12 C11 121.24(2) 1_555 1_555 yes
N2 C12 C13 106.41(2) 1_555 1_555 yes
C11 C12 C13 132.04(2) 1_555 1_555 yes
N3 C13 C12 107.21(2) 1_555 1_555 yes
N3 C13 H13 121.1(3) 1_555 1_555 yes
C12 C13 H13 131.8(3) 1_555 1_555 yes
N2 C14 N3 108.98(2) 1_555 1_555 yes
N2 C14 H14 125.3(3) 1_555 1_555 yes
N3 C14 H14 125.7(3) 1_555 1_555 yes

loop_
_geom_bond_atom_site_label_1
_geom_bond_atom_site_label_2
_geom_bond_distance
_geom_bond_site_symmetry_1
_geom_bond_site_symmetry_2
_geom_bond_publ_flag
O(1) C(1) 1.4268(5) 1_555 1_555 yes
O(1) C(2) 1.3645(5) 1_555 1_555 yes
O(2) C(3) 1.2868(3) 1_555 1_555 yes
O(3) C(10) 1.2462(5) 1_555 1_555 yes
O(4) C(10) 1.2646(4) 1_555 1_555 yes
O(5) H(1w) 0.946(6) 1_555 1_555 yes
O(5) H(2w) 0.934(6) 1_555 1_555 yes
N(1) C(8) 1.3049(3) 1_555 1_555 yes
N(1) C(9) 1.4512(3) 1_555 1_555 yes
N(1) H(1N) 0.988(6) 1_555 1_555 yes
N(2) C(12) 1.3801(3) 1_555 1_555 yes
N(2) C(14) 1.3331(4) 1_555 1_555 yes
N(2) H(2N) 1.024(7) 1_555 1_555 yes
N(3) C(13) 1.3773(4) 1_555 1_555 yes
N(3) C(14) 1.3280(4) 1_555 1_555 yes
N(3) H(3N) 1.003(7) 1_555 1_555 yes
C(1) H(1a) 1.101(6) 1_555 1_555 yes
C(1) H(1b) 1.082(6) 1_555 1_555 yes
C(1) H(1c) 1.090(7) 1_555 1_555 yes
C(2) C(3) 1.4360(3) 1_555 1_555 yes
C(2) C(7) 1.3802(4) 1_555 1_555 yes
C(3) C(4) 1.4295(4) 1_555 1_555 yes
C(4) C(5) 1.4195(3) 1_555 1_555 yes
C(4) C(8) 1.4190(3) 1_555 1_555 yes
C(5) C(6) 1.3697(5) 1_555 1_555 yes
C(5) H(5) 1.063(6) 1_555 1_555 yes
C(6) C(7) 1.4233(6) 1_555 1_555 yes
C(6) H(6) 1.076(6) 1_555 1_555 yes
C(7) H(7) 1.089(5) 1_555 1_555 yes
C(8) H(8) 1.082(5) 1_555 1_555 yes
C(9) C(10) 1.5366(3) 1_555 1_555 yes
C(9) C(11) 1.5514(3) 1_555 1_555 yes
C(9) H(9) 1.085(4) 1_555 1_555 yes
C(11) C(12) 1.4901(3) 1_555 1_555 yes
C(11) H(11a) 1.087(4) 1_555 1_555 yes
C(11) H(11b) 1.082(5) 1_555 1_555 yes
C(12) C(13) 1.3687(3) 1_555 1_555 yes
C(13) H(13) 1.058(5) 1_555 1_555 yes
C(14) H(14) 1.062(5) 1_555 1_555 yes
